data_4332666
loop_
_publ_author_name
'Kurahashi, Takuya'
'Oda, Kenji'
'Sugimoto, Manabu'
'Ogura, Takashi'
'Fujii, Hiroshi'

_publ_section_title
;
 Trigonal-Bipyramidal Geometry Induced by an External Water Ligand in a
 Sterically Hindered Iron Salen Complex, Related to the Active Site of
 Protocatechuate 3,4-Dioxygenase
;
_journal_issue 19
_journal_name_full 'Inorganic Chemistry'
_journal_page_first 7709
_journal_page_last 7721
_journal_paper_doi 10.1021/ic060650p
_journal_volume 45
_journal_year 2006
_chemical_formula_moiety 'C50 H50 Mn N2 O3, B F4'
_chemical_formula_sum 'C50 H50 B F4 Mn N2 O3'
_chemical_formula_weight 868.70
_space_group_IT_number 9
_symmetry_cell_setting monoclinic
_symmetry_Int_Tables_number 9
_symmetry_space_group_name_Hall 'C -2yc'
_symmetry_space_group_name_H-M 'C 1 c 1'
_cell_angle_alpha 90
_cell_angle_beta 126.620(3)
_cell_angle_gamma 90
_cell_formula_units_Z 4
_cell_length_a 29.053(3)
_cell_length_b 8.4182(7)
_cell_length_c 22.860(3)
_cell_measurement_reflns_used 7522
_cell_measurement_temperature 173.2
_cell_measurement_theta_max 27.5
_cell_measurement_theta_min 3.1
_cell_volume 4487.4(9)
_computing_cell_refinement CRYSTALCLEAR
_computing_data_collection CRYSTALCLEAR
_computing_data_reduction 'teXsan Ver. 1.11'
_computing_publication_material 'teXsan Ver. 1.11'
_computing_structure_refinement 'teXsan Ver. 1.10'
_computing_structure_solution SIR92
_diffrn_detector_area_resol_mean 14.62
_diffrn_measured_fraction_theta_full 0.9837
_diffrn_measured_fraction_theta_max 0.9837
_diffrn_measurement_device_type 'Rigaku/MSC Mercury CCD'
_diffrn_measurement_method \w
_diffrn_radiation_type 'Mo K\a'
_diffrn_radiation_wavelength 0.7107
_diffrn_reflns_av_R_equivalents 0.034
_diffrn_reflns_limit_h_max 37
_diffrn_reflns_limit_h_min -37
_diffrn_reflns_limit_k_max 10
_diffrn_reflns_limit_k_min -10
_diffrn_reflns_limit_l_max 23
_diffrn_reflns_limit_l_min -29
_diffrn_reflns_number 17779
_diffrn_reflns_theta_full 27.48
_diffrn_reflns_theta_max 27.48
_exptl_absorpt_coefficient_mu 0.354
_exptl_absorpt_correction_T_max 0.932
_exptl_absorpt_correction_T_min 0.932
_exptl_absorpt_correction_type multi-scan
_exptl_absorpt_process_details '(Jacobson, 1998)'
_exptl_crystal_colour black
_exptl_crystal_density_diffrn 1.286
_exptl_crystal_density_method 'not measured'
_exptl_crystal_description Prism
_exptl_crystal_size_max 0.300
_exptl_crystal_size_mid 0.200
_exptl_crystal_size_min 0.200
_refine_diff_density_max 0.63
_refine_diff_density_min -0.32
_refine_ls_extinction_method none
_refine_ls_goodness_of_fit_ref 2.008
_refine_ls_hydrogen_treatment noref
_refine_ls_number_parameters 551
_refine_ls_number_reflns 5056
_refine_ls_R_factor_gt 0.0606
_refine_ls_shift/su_max 0.0047
_refine_ls_structure_factor_coef Fsqd
_refine_ls_weighting_details 'w = 1/[\s^2^(Fo^2^) + (0.05000(Max(Fo^2^,0) + 2Fc^2^)/3)^2^]'
_refine_ls_weighting_scheme calc
_refine_ls_wR_factor_ref 0.1598
_reflns_number_gt 4809
_reflns_number_total 5056
_reflns_threshold_expression F^2^>2.0\s(F^2^)
_cod_data_source_file ic060650psup5.cif
_cod_data_source_block '_02XMnBF'
_cod_database_code 4332666

loop_
_symmetry_equiv_pos_as_xyz
x,y,z
x,-y,1/2+z
1/2+x,1/2+y,z
1/2+x,1/2-y,1/2+z

loop_
_atom_site_label
_atom_site_type_symbol
_atom_site_fract_x
_atom_site_fract_y
_atom_site_fract_z
_atom_site_U_iso_or_equiv
_atom_site_adp_type
_atom_site_occupancy
_atom_site_calc_flag
Mn(1) Mn 0.8153(3) 0.40501(6) 0.8841(4) 0.0223(1) Uani 1.00 d
F(1) F 0.8549(3) 0.6611(3) 0.9367(4) 0.0384(6) Uani 1.00 d
F(2) F 0.9089(3) 0.8873(4) 0.9790(5) 0.073(1) Uani 1.00 d
F(3) F 0.8125(4) 0.8998(5) 0.9000(6) 0.163(2) Uani 1.00 d
F(4) F 0.8680(4) 0.8108(5) 0.8652(5) 0.092(1) Uani 1.00 d
O(1) O 0.7434(3) 0.5014(3) 0.8234(4) 0.0272(6) Uani 1.00 d
O(2) O 0.8030(3) 0.3499(3) 0.9520(4) 0.0286(6) Uani 1.00 d
O(3) O 0.7718(3) 0.1719(3) 0.8232(5) 0.0382(8) Uani 1.00 d
N(1) N 0.8367(3) 0.4593(4) 0.8192(5) 0.0224(7) Uani 1.00 d
N(2) N 0.8930(3) 0.3103(3) 0.9440(4) 0.0228(6) Uani 1.00 d
C(1) C 0.8372(4) 0.2809(4) 1.0168(5) 0.0230(7) Uani 1.00 d
C(2) C 0.8145(4) 0.2506(4) 1.0558(5) 0.0234(7) Uani 1.00 d
C(3) C 0.8503(4) 0.1870(4) 1.1252(5) 0.0312(8) Uani 1.00 d
C(4) C 0.9067(4) 0.1474(5) 1.1564(5) 0.0349(9) Uani 1.00 d
C(5) C 0.9272(3) 0.1669(5) 1.1162(5) 0.0297(8) Uani 1.00 d
C(6) C 0.8933(4) 0.2346(4) 1.0461(5) 0.0248(8) Uani 1.00 d
C(7) C 0.9173(3) 0.2476(4) 1.0076(5) 0.0249(8) Uani 1.00 d
C(8) C 0.9225(3) 0.2999(4) 0.9086(5) 0.0246(8) Uani 1.00 d
C(9) C 0.7174(3) 0.5615(4) 0.7573(5) 0.0257(8) Uani 1.00 d
C(10) C 0.6606(4) 0.6134(4) 0.7197(5) 0.0282(8) Uani 1.00 d
C(11) C 0.6324(4) 0.6730(6) 0.6502(5) 0.040(1) Uani 1.00 d
C(12) C 0.6588(4) 0.6914(5) 0.6164(5) 0.040(1) Uani 1.00 d
C(13) C 0.7151(4) 0.6471(5) 0.6530(5) 0.0355(10) Uani 1.00 d
C(14) C 0.7450(4) 0.5801(4) 0.7239(5) 0.0266(8) Uani 1.00 d
C(15) C 0.8035(4) 0.5329(4) 0.7577(5) 0.0244(8) Uani 1.00 d
C(16) C 0.8980(3) 0.4323(4) 0.8501(5) 0.0242(8) Uani 1.00 d
C(17) C 0.7519(4) 0.2794(4) 1.0188(5) 0.0234(8) Uani 1.00 d
C(18) C 0.7143(4) 0.1495(4) 0.9942(5) 0.0298(8) Uani 1.00 d
C(19) C 0.6556(4) 0.1778(5) 0.9572(5) 0.0393(10) Uani 1.00 d
C(20) C 0.6354(4) 0.3318(5) 0.9447(5) 0.0373(9) Uani 1.00 d
C(21) C 0.6724(4) 0.4579(5) 0.9680(5) 0.0367(10) Uani 1.00 d
C(22) C 0.7313(4) 0.4343(5) 1.0062(5) 0.0296(8) Uani 1.00 d
C(23) C 0.7353(4) -0.0184(5) 1.0036(5) 0.048(1) Uani 1.00 d
C(24) C 0.7701(4) 0.5758(5) 1.0303(5) 0.049(1) Uani 1.00 d
C(25) C 0.9877(3) 0.3023(4) 0.9603(5) 0.0248(8) Uani 1.00 d
C(26) C 1.0181(4) 0.4272(4) 1.0103(5) 0.0259(8) Uani 1.00 d
C(27) C 1.0777(4) 0.4203(4) 1.0557(5) 0.0313(8) Uani 1.00 d
C(28) C 1.1086(4) 0.2970(5) 1.0545(5) 0.0330(9) Uani 1.00 d
C(29) C 1.0770(4) 0.1736(4) 1.0059(5) 0.0333(9) Uani 1.00 d
C(30) C 1.0176(4) 0.1742(4) 0.9591(5) 0.0293(8) Uani 1.00 d
C(31) C 0.9907(4) 0.5686(5) 1.0176(5) 0.0335(10) Uani 1.00 d
C(32) C 1.1737(4) 0.2920(6) 1.1076(5) 0.052(1) Uani 1.00 d
C(33) C 0.9880(4) 0.0328(5) 0.9093(5) 0.040(1) Uani 1.00 d
C(34) C 0.6290(4) 0.6084(5) 0.7527(5) 0.0320(9) Uani 1.00 d
C(35) C 0.5974(4) 0.4764(6) 0.7454(5) 0.043(1) Uani 1.00 d
C(36) C 0.5642(4) 0.4834(8) 0.7713(5) 0.055(1) Uani 1.00 d
C(37) C 0.5621(4) 0.6212(8) 0.8025(5) 0.057(1) Uani 1.00 d
C(38) C 0.5939(4) 0.7487(7) 0.8108(5) 0.057(1) Uani 1.00 d
C(39) C 0.6278(4) 0.7475(6) 0.7869(5) 0.046(1) Uani 1.00 d
C(40) C 0.5992(4) 0.3250(7) 0.7109(6) 0.074(2) Uani 1.00 d
C(41) C 0.6637(5) 0.8915(7) 0.7981(6) 0.072(2) Uani 1.00 d
C(42) C 0.9091(4) 0.4003(4) 0.7936(5) 0.0236(8) Uani 1.00 d
C(43) C 0.9476(4) 0.4978(4) 0.7929(5) 0.0280(8) Uani 1.00 d
C(44) C 0.9577(4) 0.4686(5) 0.7412(5) 0.035(1) Uani 1.00 d
C(45) C 0.9304(4) 0.3477(5) 0.6905(5) 0.039(1) Uani 1.00 d
C(46) C 0.8930(4) 0.2521(5) 0.6928(5) 0.0368(10) Uani 1.00 d
C(47) C 0.8811(4) 0.2756(5) 0.7428(5) 0.0308(9) Uani 1.00 d
C(48) C 0.9784(4) 0.6355(5) 0.8439(5) 0.044(1) Uani 1.00 d
C(49) C 0.9417(4) 0.3195(7) 0.6349(5) 0.053(2) Uani 1.00 d
C(50) C 0.8384(4) 0.1639(5) 0.7382(5) 0.038(1) Uani 1.00 d
B(1) B 0.8600(4) 0.8157(7) 0.9208(6) 0.061(1) Uani 1.00 d
H(1) H 0.8353 0.1717 1.1538 0.0372 Uiso 1.00 calc
H(2) H 0.9316 0.1073 1.2066 0.0422 Uiso 1.00 calc
H(3) H 0.9658 0.1333 1.1385 0.0341 Uiso 1.00 calc
H(4) H 0.9546 0.2034 1.0325 0.0302 Uiso 1.00 calc
H(5) H 0.5931 0.7066 0.6259 0.0503 Uiso 1.00 calc
H(6) H 0.6392 0.7364 0.5705 0.0484 Uiso 1.00 calc
H(7) H 0.7343 0.6593 0.6325 0.0383 Uiso 1.00 calc
H(8) H 0.8199 0.5571 0.7341 0.0288 Uiso 1.00 calc
H(9) H 0.6299 0.0873 0.9427 0.0494 Uiso 1.00 calc
H(10) H 0.5944 0.3496 0.9198 0.0487 Uiso 1.00 calc
H(11) H 0.6572 0.5656 0.9610 0.0422 Uiso 1.00 calc
H(12) H 1.0977 0.5058 1.0907 0.0366 Uiso 1.00 calc
H(13) H 1.0981 0.0842 1.0083 0.0381 Uiso 1.00 calc
H(14) H 0.5413 0.3879 0.7671 0.0605 Uiso 1.00 calc
H(15) H 0.5394 0.6281 0.8219 0.0651 Uiso 1.00 calc
H(16) H 0.5928 0.8431 0.8341 0.0668 Uiso 1.00 calc
H(17) H 0.9837 0.5364 0.7427 0.0421 Uiso 1.00 calc
H(18) H 0.8740 0.1664 0.6605 0.0430 Uiso 1.00 calc
H(19) H 0.7264 -0.0742 1.0338 0.0564 Uiso 1.00 calc
H(20) H 0.7181 -0.0672 0.9602 0.0564 Uiso 1.00 calc
H(21) H 0.7757 -0.0139 1.0315 0.0564 Uiso 1.00 calc
H(22) H 0.8085 0.5408 1.0574 0.0560 Uiso 1.00 calc
H(23) H 0.7591 0.6392 0.9924 0.0560 Uiso 1.00 calc
H(24) H 0.7671 0.6365 1.0659 0.0560 Uiso 1.00 calc
H(25) H 1.0007 0.5749 1.0671 0.0400 Uiso 1.00 calc
H(26) H 1.0018 0.6626 1.0082 0.0400 Uiso 1.00 calc
H(27) H 0.9494 0.5589 0.9854 0.0400 Uiso 1.00 calc
H(28) H 1.1845 0.2918 1.1581 0.0607 Uiso 1.00 calc
H(29) H 1.1879 0.2024 1.1015 0.0607 Uiso 1.00 calc
H(30) H 1.1884 0.3866 1.1030 0.0607 Uiso 1.00 calc
H(31) H 0.9473 0.0489 0.8805 0.0449 Uiso 1.00 calc
H(32) H 0.9998 0.0221 0.8799 0.0449 Uiso 1.00 calc
H(33) H 0.9969 -0.0610 0.9382 0.0449 Uiso 1.00 calc
H(34) H 0.5760 0.2473 0.7101 0.0815 Uiso 1.00 calc
H(35) H 0.5868 0.3506 0.6632 0.0815 Uiso 1.00 calc
H(36) H 0.6382 0.2899 0.7390 0.0815 Uiso 1.00 calc
H(37) H 0.6883 0.9146 0.8498 0.0849 Uiso 1.00 calc
H(38) H 0.6826 0.8737 0.7796 0.0849 Uiso 1.00 calc
H(39) H 0.6371 0.9807 0.7751 0.0849 Uiso 1.00 calc
H(40) H 1.0187 0.6176 0.8745 0.0492 Uiso 1.00 calc
H(41) H 0.9691 0.7316 0.8200 0.0492 Uiso 1.00 calc
H(42) H 0.9677 0.6429 0.8784 0.0492 Uiso 1.00 calc
H(43) H 0.9567 0.2165 0.6418 0.0624 Uiso 1.00 calc
H(44) H 0.9066 0.3298 0.5881 0.0624 Uiso 1.00 calc
H(45) H 0.9681 0.3967 0.6424 0.0624 Uiso 1.00 calc
H(46) H 0.8335 0.1893 0.7769 0.0455 Uiso 1.00 calc
H(47) H 0.8015 0.1723 0.6934 0.0455 Uiso 1.00 calc
H(48) H 0.8507 0.0557 0.7466 0.0455 Uiso 1.00 calc
H(49) H 0.9110 0.2012 0.8845 0.0298 Uiso 1.00 calc
H(50) H 0.9175 0.5281 0.8760 0.0293 Uiso 1.00 calc

loop_
_atom_site_aniso_label
_atom_site_aniso_U_11
_atom_site_aniso_U_22
_atom_site_aniso_U_33
_atom_site_aniso_U_12
_atom_site_aniso_U_13
_atom_site_aniso_U_23
Mn(1) 0.0187(2) 0.0286(2) 0.0229(2) 0.0050(2) 0.0142(2) 0.0053(2)
F(1) 0.040(1) 0.032(1) 0.044(1) 0.0035(10) 0.025(1) -0.004(1)
F(2) 0.087(2) 0.048(2) 0.080(2) -0.026(2) 0.049(2) -0.026(2)
F(3) 0.093(3) 0.053(2) 0.359(10) 0.045(2) 0.143(5) 0.062(4)
F(4) 0.142(4) 0.072(2) 0.073(2) -0.042(2) 0.069(2) -0.006(2)
O(1) 0.022(1) 0.041(1) 0.026(1) 0.0125(10) 0.0186(10) 0.012(1)
O(2) 0.023(1) 0.042(1) 0.027(1) 0.011(1) 0.018(1) 0.014(1)
O(3) 0.040(2) 0.037(1) 0.037(1) -0.007(1) 0.023(1) -0.001(1)
N(1) 0.021(1) 0.029(1) 0.025(1) 0.000(1) 0.018(1) 0.000(1)
N(2) 0.019(1) 0.030(1) 0.024(1) 0.003(1) 0.015(1) 0.001(1)
C(1) 0.024(1) 0.019(1) 0.024(1) 0.004(1) 0.013(1) 0.006(1)
C(2) 0.023(1) 0.024(2) 0.025(1) 0.005(1) 0.015(1) 0.003(1)
C(3) 0.036(2) 0.028(2) 0.029(2) 0.003(1) 0.019(2) 0.007(1)
C(4) 0.032(2) 0.041(2) 0.026(2) 0.003(2) 0.015(2) 0.005(2)
C(5) 0.024(2) 0.029(2) 0.025(2) 0.002(1) 0.009(1) 0.005(1)
C(6) 0.024(1) 0.026(2) 0.026(2) 0.004(1) 0.016(1) 0.002(1)
C(7) 0.019(1) 0.027(2) 0.029(1) 0.004(1) 0.014(1) 0.003(1)
C(8) 0.022(1) 0.032(2) 0.030(2) -0.003(1) 0.021(1) -0.007(1)
C(9) 0.025(2) 0.026(2) 0.027(1) 0.007(1) 0.016(1) 0.004(1)
C(10) 0.025(2) 0.033(2) 0.030(2) 0.008(1) 0.018(1) 0.003(1)
C(11) 0.033(2) 0.051(2) 0.032(2) 0.018(2) 0.017(2) 0.016(2)
C(12) 0.041(2) 0.051(2) 0.025(2) 0.020(2) 0.018(2) 0.015(2)
C(13) 0.043(2) 0.041(2) 0.033(2) 0.013(2) 0.028(2) 0.011(2)
C(14) 0.030(2) 0.028(2) 0.026(2) 0.004(1) 0.019(1) 0.002(1)
C(15) 0.028(2) 0.026(2) 0.027(2) -0.003(1) 0.021(1) -0.002(1)
C(16) 0.021(1) 0.028(2) 0.031(2) -0.004(1) 0.020(1) -0.009(1)
C(17) 0.025(1) 0.028(1) 0.027(2) 0.004(1) 0.020(1) 0.003(1)
C(18) 0.037(2) 0.025(1) 0.039(2) 0.001(1) 0.028(2) 0.002(1)
C(19) 0.034(2) 0.048(2) 0.040(2) -0.005(2) 0.025(2) 0.003(2)
C(20) 0.027(2) 0.050(2) 0.038(2) 0.006(1) 0.021(2) 0.006(2)
C(21) 0.034(2) 0.038(2) 0.041(2) 0.012(1) 0.024(2) 0.004(2)
C(22) 0.033(2) 0.030(2) 0.032(2) 0.006(1) 0.023(2) 0.004(1)
C(23) 0.049(2) 0.024(2) 0.073(3) -0.003(2) 0.037(3) 0.003(2)
C(24) 0.044(2) 0.022(2) 0.072(3) 0.008(1) 0.031(2) 0.000(2)
C(25) 0.022(1) 0.026(2) 0.032(2) -0.001(1) 0.019(1) -0.003(1)
C(26) 0.025(1) 0.029(2) 0.026(2) 0.000(1) 0.016(1) 0.000(1)
C(27) 0.024(1) 0.030(2) 0.032(2) -0.003(1) 0.013(1) -0.004(1)
C(28) 0.024(2) 0.037(2) 0.039(2) 0.001(1) 0.019(1) 0.003(1)
C(29) 0.027(1) 0.032(2) 0.045(2) 0.006(1) 0.024(2) -0.001(2)
C(30) 0.026(1) 0.022(2) 0.045(2) 0.000(1) 0.024(1) -0.004(1)
C(31) 0.030(2) 0.032(2) 0.034(2) -0.003(1) 0.016(2) -0.008(2)
C(32) 0.026(2) 0.058(3) 0.058(3) 0.004(2) 0.018(2) -0.003(2)
C(33) 0.034(2) 0.027(2) 0.066(3) -0.004(2) 0.033(2) -0.018(2)
C(34) 0.023(2) 0.044(2) 0.030(2) 0.013(1) 0.016(2) 0.011(1)
C(35) 0.026(2) 0.063(2) 0.037(2) -0.005(2) 0.016(2) 0.006(2)
C(36) 0.029(2) 0.097(3) 0.032(2) -0.007(2) 0.015(2) 0.010(2)
C(37) 0.034(2) 0.108(3) 0.036(2) 0.022(2) 0.025(2) 0.019(2)
C(38) 0.058(3) 0.079(3) 0.055(3) 0.025(2) 0.045(2) 0.009(2)
C(39) 0.051(2) 0.051(2) 0.038(2) 0.023(2) 0.028(2) 0.004(2)
C(40) 0.087(4) 0.059(3) 0.118(5) -0.035(3) 0.083(4) -0.037(3)
C(41) 0.113(5) 0.049(3) 0.101(5) -0.014(3) 0.089(5) -0.020(3)
C(42) 0.022(2) 0.028(2) 0.027(2) 0.001(1) 0.018(1) -0.002(1)
C(43) 0.027(2) 0.028(2) 0.036(2) 0.000(1) 0.022(2) 0.005(1)
C(44) 0.034(2) 0.044(2) 0.044(2) 0.005(2) 0.032(2) 0.006(2)
C(45) 0.042(2) 0.047(2) 0.038(2) 0.016(2) 0.030(2) 0.010(2)
C(46) 0.039(2) 0.039(2) 0.024(2) 0.009(2) 0.015(2) -0.004(2)
C(47) 0.027(2) 0.033(2) 0.030(2) 0.004(1) 0.016(2) -0.003(1)
C(48) 0.052(3) 0.038(2) 0.053(3) -0.021(2) 0.037(2) -0.013(2)
C(49) 0.069(3) 0.072(3) 0.047(3) 0.019(3) 0.050(3) 0.015(2)
C(50) 0.035(2) 0.041(2) 0.039(2) -0.015(2) 0.022(2) -0.018(2)
B(1) 0.051(2) 0.033(2) 0.076(3) -0.007(2) 0.025(2) 0.010(2)

loop_
_atom_type_symbol
_atom_type_description
_atom_type_scat_dispersion_real
_atom_type_scat_dispersion_imag
_atom_type_scat_source
C C 0.003 0.002
;International Tables for Crystallography
(1992, Vol. C, Tables 4.2.6.8 and 6.1.1.1)
;
H H 0.000 0.000
;International Tables for Crystallography
(1992, Vol. C, Table 6.1.1.2)
;
N N 0.006 0.003
;International Tables for Crystallography
(1992, Vol. C, Tables 4.2.6.8 and 6.1.1.1)
;
O O 0.011 0.006
;International Tables for Crystallography
(1992, Vol. C, Tables 4.2.6.8 and 6.1.1.1)
;
B B 0.001 0.001
;International Tables for Crystallography
(1992, Vol. C, Tables 4.2.6.8 and 6.1.1.1)
;
F F 0.017 0.010
;International Tables for Crystallography
(1992, Vol. C, Tables 4.2.6.8 and 6.1.1.1)
;
Mn Mn 0.337 0.728
;International Tables for Crystallography
(1992, Vol. C, Tables 4.2.6.8 and 6.1.1.1)
;

loop_
_geom_angle_atom_site_label_1
_geom_angle_atom_site_label_2
_geom_angle_atom_site_label_3
_geom_angle
_geom_angle_publ_flag
C(15) N(1) C(16) 119.6(4) yes
C(7) N(2) C(8) 118.8(4) yes
O(2) C(1) C(2) 117.6(4) yes
O(2) C(1) C(6) 122.6(4) yes
C(2) C(1) C(6) 119.8(4) yes
C(1) C(2) C(3) 118.6(4) yes
C(1) C(2) C(17) 118.7(4) yes
C(3) C(2) C(17) 122.5(4) yes
C(2) C(3) C(4) 122.3(5) yes
C(3) C(4) C(5) 118.7(5) yes
C(4) C(5) C(6) 121.5(5) yes
C(1) C(6) C(5) 118.9(5) yes
C(1) C(6) C(7) 123.1(4) yes
C(5) C(6) C(7) 117.9(4) yes
N(2) C(7) C(6) 126.1(4) yes
N(2) C(8) C(16) 108.0(4) yes
N(2) C(8) C(25) 115.5(4) yes
C(16) C(8) C(25) 112.2(4) yes
O(1) C(9) C(10) 118.9(4) yes
O(1) C(9) C(14) 122.7(4) yes
C(10) C(9) C(14) 118.4(5) yes
C(9) C(10) C(11) 119.6(5) yes
C(9) C(10) C(34) 122.3(5) yes
C(11) C(10) C(34) 118.2(5) yes
C(10) C(11) C(12) 122.7(5) yes
C(11) C(12) C(13) 119.0(5) yes
C(12) C(13) C(14) 119.9(5) yes
C(9) C(14) C(13) 120.3(5) yes
C(9) C(14) C(15) 123.3(5) yes
C(13) C(14) C(15) 116.3(5) yes
N(1) C(15) C(14) 126.3(4) yes
N(1) C(16) C(8) 108.8(4) yes
N(1) C(16) C(42) 114.9(4) yes
C(8) C(16) C(42) 112.5(4) yes
C(2) C(17) C(18) 119.4(4) yes
C(2) C(17) C(22) 119.6(5) yes
C(18) C(17) C(22) 120.8(5) yes
C(17) C(18) C(19) 119.0(5) yes
C(17) C(18) C(23) 121.5(5) yes
C(19) C(18) C(23) 119.4(5) yes
C(18) C(19) C(20) 119.9(5) yes
C(19) C(20) C(21) 120.6(5) yes
C(20) C(21) C(22) 121.1(5) yes
C(17) C(22) C(21) 118.5(5) yes
C(17) C(22) C(24) 122.3(5) yes
C(21) C(22) C(24) 119.2(5) yes
C(8) C(25) C(26) 121.8(4) yes
C(8) C(25) C(30) 118.4(4) yes
C(26) C(25) C(30) 119.8(4) yes
C(25) C(26) C(27) 118.2(5) yes
C(25) C(26) C(31) 124.6(5) yes
C(27) C(26) C(31) 117.3(5) yes
C(26) C(27) C(28) 123.4(5) yes
C(27) C(28) C(29) 116.7(5) yes
C(27) C(28) C(32) 121.2(5) yes
C(29) C(28) C(32) 122.0(5) yes
C(28) C(29) C(30) 122.5(5) yes
C(25) C(30) C(29) 119.4(5) yes
C(25) C(30) C(33) 122.8(4) yes
C(29) C(30) C(33) 117.8(4) yes
C(10) C(34) C(35) 121.5(6) yes
C(10) C(34) C(39) 118.7(6) yes
C(35) C(34) C(39) 119.6(6) yes
C(34) C(35) C(36) 119.3(7) yes
C(34) C(35) C(40) 120.7(6) yes
C(36) C(35) C(40) 120.0(6) yes
C(35) C(36) C(37) 120.4(7) yes
C(36) C(37) C(38) 120.1(6) yes
C(37) C(38) C(39) 121.7(7) yes
C(34) C(39) C(38) 118.8(7) yes
C(34) C(39) C(41) 120.7(6) yes
C(38) C(39) C(41) 120.5(6) yes
C(16) C(42) C(43) 118.7(4) yes
C(16) C(42) C(47) 121.4(4) yes
C(43) C(42) C(47) 119.9(5) yes
C(42) C(43) C(44) 118.7(5) yes
C(42) C(43) C(48) 123.7(5) yes
C(44) C(43) C(48) 117.6(5) yes
C(43) C(44) C(45) 122.4(5) yes
C(44) C(45) C(46) 117.8(5) yes
C(44) C(45) C(49) 121.3(6) yes
C(46) C(45) C(49) 120.9(6) yes
C(45) C(46) C(47) 122.4(5) yes
C(42) C(47) C(46) 118.8(5) yes
C(42) C(47) C(50) 124.4(5) yes
C(46) C(47) C(50) 116.8(5) yes
F(1) B(1) F(2) 111.6(7) yes
F(1) B(1) F(3) 109.6(7) yes
F(1) B(1) F(4) 107.9(7) yes
F(2) B(1) F(3) 110.9(8) yes
F(2) B(1) F(4) 104.6(7) yes
F(3) B(1) F(4) 112.1(9) yes

loop_
_geom_bond_atom_site_label_1
_geom_bond_atom_site_label_2
_geom_bond_distance
_geom_bond_publ_flag
F(1) B(1) 1.382(9) yes
F(2) B(1) 1.38(1) yes
F(3) B(1) 1.36(1) yes
F(4) B(1) 1.42(1) yes
O(1) C(9) 1.322(6) yes
O(2) C(1) 1.328(6) yes
N(1) C(15) 1.294(6) yes
N(1) C(16) 1.491(6) yes
N(2) C(7) 1.291(6) yes
N(2) C(8) 1.492(6) yes
C(1) C(2) 1.412(7) yes
C(1) C(6) 1.397(7) yes
C(2) C(3) 1.385(7) yes
C(2) C(17) 1.500(7) yes
C(3) C(4) 1.382(8) yes
C(4) C(5) 1.371(8) yes
C(5) C(6) 1.408(7) yes
C(6) C(7) 1.415(7) yes
C(8) C(16) 1.551(7) yes
C(8) C(25) 1.522(6) yes
C(9) C(10) 1.401(7) yes
C(9) C(14) 1.408(7) yes
C(10) C(11) 1.375(8) yes
C(10) C(34) 1.495(7) yes
C(11) C(12) 1.384(9) yes
C(12) C(13) 1.372(8) yes
C(13) C(14) 1.421(7) yes
C(14) C(15) 1.441(7) yes
C(16) C(42) 1.528(7) yes
C(17) C(18) 1.403(7) yes
C(17) C(22) 1.391(7) yes
C(18) C(19) 1.402(8) yes
C(18) C(23) 1.503(8) yes
C(19) C(20) 1.381(9) yes
C(20) C(21) 1.372(9) yes
C(21) C(22) 1.397(7) yes
C(22) C(24) 1.500(9) yes
C(25) C(26) 1.409(7) yes
C(25) C(30) 1.396(7) yes
C(26) C(27) 1.392(7) yes
C(26) C(31) 1.494(8) yes
C(27) C(28) 1.383(8) yes
C(28) C(29) 1.393(8) yes
C(28) C(32) 1.519(8) yes
C(29) C(30) 1.386(7) yes
C(30) C(33) 1.511(8) yes
C(34) C(35) 1.387(9) yes
C(34) C(39) 1.421(9) yes
C(35) C(36) 1.403(9) yes
C(35) C(40) 1.52(1) yes
C(36) C(37) 1.38(1) yes
C(37) C(38) 1.35(1) yes
C(38) C(39) 1.382(9) yes
C(39) C(41) 1.52(1) yes
C(42) C(43) 1.396(7) yes
C(42) C(47) 1.409(7) yes
C(43) C(44) 1.398(8) yes
C(43) C(48) 1.503(8) yes
C(44) C(45) 1.383(9) yes
C(45) C(46) 1.380(9) yes
C(45) C(49) 1.508(8) yes
C(46) C(47) 1.389(8) yes
C(47) C(50) 1.510(8) yes

loop_
_geom_contact_atom_site_label_1
_geom_contact_atom_site_label_2
_geom_contact_distance
_geom_contact_site_symmetry_2
F(1) N(1) 2.946(5) .
F(1) O(1) 2.999(5) .
F(1) N(2) 3.123(5) .
F(1) O(2) 3.144(5) .
F(1) C(31) 3.300(7) .
F(1) C(16) 3.486(6) .
F(1) C(15) 3.583(6) .
F(2) C(7) 3.082(7) 1_565
F(2) C(31) 3.336(8) .
F(2) C(6) 3.455(7) 1_565
F(2) C(49) 3.549(9) 2_565
F(3) O(3) 2.693(8) 1_565
F(3) C(41) 3.48(1) .
F(4) C(15) 3.087(7) .
F(4) N(1) 3.090(7) .
F(4) C(16) 3.375(8) .
F(4) C(33) 3.530(8) 1_565
O(1) O(3) 2.895(6) .
O(2) O(3) 2.924(6) .
O(3) N(1) 3.102(6) .
O(3) N(2) 3.127(6) .
O(3) C(50) 3.467(7) .
O(3) C(9) 3.561(6) .
C(4) C(46) 3.543(8) 2_555
C(12) C(20) 3.567(8) 2_564
C(23) C(24) 3.511(8) 1_545
C(24) C(46) 3.582(9) 2_565

loop_
_geom_torsion_atom_site_label_1
_geom_torsion_atom_site_label_2
_geom_torsion_atom_site_label_3
_geom_torsion_atom_site_label_4
_geom_torsion
_geom_torsion_publ_flag
O(1) C(9) C(10) C(11) -178.6(5) yes
O(1) C(9) C(10) C(34) 2.2(8) yes
O(1) C(9) C(14) C(13) -179.3(5) yes
O(1) C(9) C(14) C(15) 1.3(8) yes
O(2) C(1) C(2) C(3) -176.4(5) yes
O(2) C(1) C(2) C(17) 7.2(7) yes
O(2) C(1) C(6) C(5) 177.9(5) yes
O(2) C(1) C(6) C(7) -4.2(8) yes
N(1) C(15) C(14) C(9) 4.9(8) yes
N(1) C(15) C(14) C(13) -174.5(5) yes
N(1) C(16) C(8) N(2) -32.0(5) yes
N(1) C(16) C(8) C(25) -160.5(4) yes
N(1) C(16) C(42) C(43) 123.8(5) yes
N(1) C(16) C(42) C(47) -56.0(6) yes
N(2) C(7) C(6) C(1) 4.2(8) yes
N(2) C(7) C(6) C(5) -177.9(5) yes
N(2) C(8) C(16) C(42) -160.5(4) yes
N(2) C(8) C(25) C(26) -56.3(6) yes
N(2) C(8) C(25) C(30) 121.8(5) yes
C(1) C(2) C(3) C(4) -2.2(8) yes
C(1) C(2) C(17) C(18) 104.8(6) yes
C(1) C(2) C(17) C(22) -72.1(6) yes
C(1) C(6) C(5) C(4) -0.8(8) yes
C(2) C(1) C(6) C(5) -3.8(7) yes
C(2) C(1) C(6) C(7) 174.1(5) yes
C(2) C(3) C(4) C(5) -2.2(9) yes
C(2) C(17) C(18) C(19) -177.6(5) yes
C(2) C(17) C(18) C(23) -0.4(8) yes
C(2) C(17) C(22) C(21) 176.5(5) yes
C(2) C(17) C(22) C(24) -1.8(8) yes
C(3) C(2) C(1) C(6) 5.2(7) yes
C(3) C(2) C(17) C(18) -71.4(7) yes
C(3) C(2) C(17) C(22) 111.6(6) yes
C(3) C(4) C(5) C(6) 3.8(8) yes
C(4) C(3) C(2) C(17) 174.0(5) yes
C(4) C(5) C(6) C(7) -178.8(5) yes
C(6) C(1) C(2) C(17) -171.1(5) yes
C(6) C(7) N(2) C(8) -174.2(5) yes
C(7) N(2) C(8) C(16) -159.0(4) yes
C(7) N(2) C(8) C(25) -32.4(6) yes
C(8) C(16) N(1) C(15) -162.3(4) yes
C(8) C(16) C(42) C(43) -111.0(5) yes
C(8) C(16) C(42) C(47) 69.2(6) yes
C(8) C(25) C(26) C(27) 179.9(5) yes
C(8) C(25) C(26) C(31) -0.7(8) yes
C(8) C(25) C(30) C(29) -179.8(5) yes
C(8) C(25) C(30) C(33) -0.8(8) yes
C(9) C(10) C(11) C(12) -3.1(10) yes
C(9) C(10) C(34) C(35) -89.9(7) yes
C(9) C(10) C(34) C(39) 95.5(7) yes
C(9) C(14) C(13) C(12) -1.1(9) yes
C(10) C(9) C(14) C(13) -1.2(8) yes
C(10) C(9) C(14) C(15) 179.3(5) yes
C(10) C(11) C(12) C(13) 0(1) yes
C(10) C(34) C(35) C(36) -173.9(5) yes
C(10) C(34) C(35) C(40) 6.9(10) yes
C(10) C(34) C(39) C(38) 173.5(6) yes
C(10) C(34) C(39) C(41) -7.6(9) yes
C(11) C(10) C(9) C(14) 3.3(8) yes
C(11) C(10) C(34) C(35) 91.0(7) yes
C(11) C(10) C(34) C(39) -83.7(7) yes
C(11) C(12) C(13) C(14) 1.4(10) yes
C(12) C(11) C(10) C(34) 176.1(6) yes
C(12) C(13) C(14) C(15) 178.4(5) yes
C(14) C(9) C(10) C(34) -175.9(5) yes
C(14) C(15) N(1) C(16) -174.3(5) yes
C(15) N(1) C(16) C(42) -35.2(6) yes
C(16) C(8) C(25) C(26) 68.1(6) yes
C(16) C(8) C(25) C(30) -113.8(5) yes
C(16) C(42) C(43) C(44) -179.9(5) yes
C(16) C(42) C(43) C(48) -1.2(8) yes
C(16) C(42) C(47) C(46) -179.9(5) yes
C(16) C(42) C(47) C(50) 0.2(8) yes
C(17) C(18) C(19) C(20) 0.8(9) yes
C(17) C(22) C(21) C(20) 1.3(9) yes
C(18) C(17) C(22) C(21) -0.4(8) yes
C(18) C(17) C(22) C(24) -178.7(6) yes
C(18) C(19) C(20) C(21) 0.1(9) yes
C(19) C(18) C(17) C(22) -0.7(8) yes
C(19) C(20) C(21) C(22) -1.2(9) yes
C(20) C(19) C(18) C(23) -176.4(6) yes
C(20) C(21) C(22) C(24) 179.7(6) yes
C(22) C(17) C(18) C(23) 176.5(6) yes
C(25) C(8) C(16) C(42) 71.0(5) yes
C(25) C(26) C(27) C(28) -0.2(8) yes
C(25) C(30) C(29) C(28) -0.2(9) yes
C(26) C(25) C(30) C(29) -1.6(8) yes
C(26) C(25) C(30) C(33) 177.4(5) yes
C(26) C(27) C(28) C(29) -1.5(9) yes
C(26) C(27) C(28) C(32) -177.4(6) yes
C(27) C(26) C(25) C(30) 1.8(8) yes
C(27) C(28) C(29) C(30) 1.7(9) yes
C(28) C(27) C(26) C(31) -179.6(5) yes
C(28) C(29) C(30) C(33) -179.2(6) yes
C(30) C(25) C(26) C(31) -178.8(5) yes
C(30) C(29) C(28) C(32) 177.6(6) yes
C(34) C(35) C(36) C(37) 1.2(9) yes
C(34) C(39) C(38) C(37) 0(1) yes
C(35) C(34) C(39) C(38) -1.3(9) yes
C(35) C(34) C(39) C(41) 177.6(7) yes
C(35) C(36) C(37) C(38) -2.6(10) yes
C(36) C(35) C(34) C(39) 0.7(9) yes
C(36) C(37) C(38) C(39) 1(1) yes
C(37) C(36) C(35) C(40) -179.6(7) yes
C(37) C(38) C(39) C(41) -179.0(8) yes
C(39) C(34) C(35) C(40) -178.5(7) yes
C(42) C(43) C(44) C(45) 0.6(8) yes
C(42) C(47) C(46) C(45) -1.0(8) yes
C(43) C(42) C(47) C(46) 0.3(8) yes
C(43) C(42) C(47) C(50) -179.6(5) yes
C(43) C(44) C(45) C(46) -1.2(8) yes
C(43) C(44) C(45) C(49) 179.6(5) yes
C(44) C(43) C(42) C(47) -0.1(8) yes
C(44) C(45) C(46) C(47) 1.4(8) yes
C(45) C(44) C(43) C(48) -178.2(6) yes
C(45) C(46) C(47) C(50) 178.9(5) yes
C(47) C(42) C(43) C(48) 178.6(5) yes
C(47) C(46) C(45) C(49) -179.4(6) yes
C(47) C(46) C(45) C(49) -179.4(6) yes
